data_4024042
loop_
_publ_author_name
'Indrajit Das'
'Tarun K. Pal'
'Cheravakkattu G. Suresh'
'Tanmaya Pathak'

_publ_contact_author_address 'Department of Chemistry, IIT, Kharagpur 721 302, India'
_publ_contact_author_email tpathak@chem.iitkgp.ernet.in
_publ_contact_author_name 'Tanmaya Pathak'
_publ_section_title
;
 Diastereoselective C-C Bond Formation at C-5 of Vinyl Sulfone-Modified
 Hex-5-enofuranosyl Carbohydrates: Diversity-Oriented Synthesis of
 Branched-Chain Sugars and Beyond
;
_journal_name_full 'Journal of Organic Chemistry'
_journal_page_first 5523
_journal_page_last 5533
_journal_paper_doi 10.1021/jo062373+
_journal_volume 72
_journal_year 2007
_chemical_formula_moiety 'C20 H28 O8 S'
_chemical_formula_sum 'C20 H28 O8 S'
_chemical_formula_weight 428.48
_space_group_IT_number 19
_symmetry_cell_setting orthorhombic
_symmetry_space_group_name_Hall 'P 2ac 2ab'
_symmetry_space_group_name_H-M 'P 21 21 21'
_atom_sites_solution_hydrogens geom
_atom_sites_solution_primary direct
_atom_sites_solution_secondary difmap
_audit_creation_method SHELXL-97
_cell_angle_alpha 90.00
_cell_angle_beta 90.00
_cell_angle_gamma 90.00
_cell_formula_units_Z 4
_cell_length_a 11.111
_cell_length_b 13.059
_cell_length_c 15.198
_cell_measurement_reflns_used 2213
_cell_measurement_temperature 293(2)
_cell_measurement_theta_max 24.97
_cell_measurement_theta_min 2.06
_cell_volume 2205.1
_computing_cell_refinement 'CAD4 Express (Enraf Nonius, 1994)'
_computing_data_collection 'CAD4 Express (Enraf Nonius, 1994)'
_computing_data_reduction 'XCAD4 (Harms & Wocadlo, 1995)'
_computing_molecular_graphics 'Ortep-3 for Windows (Farrugia, 1997)'
_computing_publication_material 'WinGX publication routines (Farrugia, 1999)'
_computing_structure_refinement 'SHELXL-97 (Sheldrick, 1997)'
_computing_structure_solution 'SHELXL-86 (Sheldrick, 1986)'
_diffrn_ambient_temperature 293(2)
_diffrn_measured_fraction_theta_full 1.000
_diffrn_measured_fraction_theta_max 1.000
_diffrn_measurement_device_type CAD4
_diffrn_measurement_method 'omega scan'
_diffrn_radiation_monochromator graphite
_diffrn_radiation_source 'fine-focus sealed tube'
_diffrn_radiation_type MoK\a
_diffrn_radiation_wavelength 0.71073
_diffrn_reflns_av_R_equivalents 0.0000
_diffrn_reflns_av_sigmaI/netI 0.0446
_diffrn_reflns_limit_h_max 13
_diffrn_reflns_limit_h_min 0
_diffrn_reflns_limit_k_max 15
_diffrn_reflns_limit_k_min 0
_diffrn_reflns_limit_l_max 18
_diffrn_reflns_limit_l_min 0
_diffrn_reflns_number 2213
_diffrn_reflns_theta_full 24.97
_diffrn_reflns_theta_max 24.97
_diffrn_reflns_theta_min 2.06
_diffrn_standards_interval_time '60 sec'
_diffrn_standards_number 25
_exptl_absorpt_coefficient_mu 0.189
_exptl_absorpt_correction_type none
_exptl_crystal_colour colorless
_exptl_crystal_density_diffrn 1.291
_exptl_crystal_density_method 'not measured'
_exptl_crystal_description prism
_exptl_crystal_F_000 912
_exptl_crystal_size_max 0.03
_exptl_crystal_size_mid 0.02
_exptl_crystal_size_min 0.01
_refine_diff_density_max 0.229
_refine_diff_density_min -0.180
_refine_diff_density_rms 0.040
_refine_ls_abs_structure_details 'Flack H D (1983), Acta Cryst. A39, 876-881'
_refine_ls_abs_structure_Flack 0.1(2)
_refine_ls_extinction_method none
_refine_ls_goodness_of_fit_ref 0.756
_refine_ls_hydrogen_treatment mixed
_refine_ls_matrix_type full
_refine_ls_number_parameters 262
_refine_ls_number_reflns 2213
_refine_ls_number_restraints 0
_refine_ls_restrained_S_all 0.756
_refine_ls_R_factor_all 0.0923
_refine_ls_R_factor_gt 0.0473
_refine_ls_shift/su_max 0.125
_refine_ls_shift/su_mean 0.017
_refine_ls_structure_factor_coef Fsqd
_refine_ls_weighting_details 'calc w=1/[\s^2^(Fo^2^)+(0.1699P)^2^+0.6841P] where P=(Fo^2^+2Fc^2^)/3'
_refine_ls_weighting_scheme calc
_refine_ls_wR_factor_gt 0.1450
_refine_ls_wR_factor_ref 0.1842
_reflns_number_gt 1530
_reflns_number_total 2213
_reflns_threshold_expression >2sigma(I)
_cod_data_source_file jo062373+si20061117_031723.cif
_cod_data_source_block pttp4
_cod_database_code 4024042

loop_
_symmetry_equiv_pos_as_xyz
'x, y, z'
'-x+1/2, -y, z+1/2'
'x+1/2, -y+1/2, -z'
'-x, y+1/2, -z+1/2'

loop_
_atom_site_label
_atom_site_type_symbol
_atom_site_fract_x
_atom_site_fract_y
_atom_site_fract_z
_atom_site_U_iso_or_equiv
_atom_site_adp_type
_atom_site_occupancy
_atom_site_symmetry_multiplicity
_atom_site_calc_flag
_atom_site_refinement_flags
_atom_site_disorder_assembly
_atom_site_disorder_group
S1 S 0.46392(16) 0.94619(13) 0.37543(11) 0.0675(5) Uani 1 1 d . . .
O3 O 0.4152(4) 0.4276(3) 0.4149(3) 0.0592(10) Uani 1 1 d . . .
O1 O 0.3285(4) 0.6187(3) 0.5380(2) 0.0545(10) Uani 1 1 d . . .
O2 O 0.3844(4) 0.4508(3) 0.5598(2) 0.0633(11) Uani 1 1 d . . .
O4 O 0.2648(4) 0.6630(3) 0.3533(3) 0.0675(12) Uani 1 1 d . . .
O7 O 0.2179(4) 0.8345(3) 0.5985(3) 0.0737(13) Uani 1 1 d . . .
O8 O 0.3392(5) 0.7805(4) 0.7060(3) 0.0766(13) Uani 1 1 d . . .
O6 O 0.5578(4) 0.9742(4) 0.3146(3) 0.0909(17) Uani 1 1 d . . .
O5 O 0.4455(6) 1.0081(3) 0.4525(3) 0.0927(17) Uani 1 1 d . . .
C7 C 0.4210(5) 0.3762(4) 0.4966(4) 0.0542(14) Uani 1 1 d . . .
C19 C 0.3291(5) 0.9326(4) 0.2264(3) 0.0554(14) Uani 1 1 d . . .
H19 H 0.4019 0.9320 0.1962 0.066 Uiso 1 1 calc R . .
C2 C 0.3222(5) 0.5015(4) 0.4200(3) 0.0493(13) Uani 1 1 d . . .
H2 H 0.2491 0.4783 0.3900 0.059 Uiso 1 1 calc R . .
C4 C 0.4084(5) 0.6554(4) 0.4703(4) 0.0486(13) Uani 1 1 d . . .
H4 H 0.4905 0.6318 0.4826 0.058 Uiso 1 1 calc R . .
C3 C 0.3634(5) 0.6059(4) 0.3864(4) 0.0509(13) Uani 1 1 d . . .
H3 H 0.4277 0.5993 0.3426 0.061 Uiso 1 1 calc R . .
C1 C 0.3011(5) 0.5166(4) 0.5186(4) 0.0506(14) Uani 1 1 d . . .
H1 H 0.2182 0.4997 0.5351 0.061 Uiso 1 1 calc R . .
C14 C 0.3267(5) 0.9392(4) 0.3174(4) 0.0544(14) Uani 1 1 d . . .
C13 C 0.4937(5) 0.8178(4) 0.4086(4) 0.0598(15) Uani 1 1 d . . .
H13A H 0.4944 0.7748 0.3566 0.072 Uiso 1 1 calc R . .
H13B H 0.5737 0.8152 0.4342 0.072 Uiso 1 1 calc R . .
C5 C 0.4041(5) 0.7721(4) 0.4751(3) 0.0510(13) Uani 1 1 d . . .
H5 H 0.3231 0.7940 0.4580 0.061 Uiso 1 1 calc R . .
C18 C 0.2213(6) 0.9269(4) 0.1812(4) 0.0584(15) Uani 1 1 d . . .
H18 H 0.2225 0.9227 0.1202 0.070 Uiso 1 1 calc R . .
C17 C 0.1118(6) 0.9272(5) 0.2244(4) 0.0617(16) Uani 1 1 d . . .
C11 C 0.3151(7) 0.8098(4) 0.6235(4) 0.0596(15) Uani 1 1 d . . .
C15 C 0.2176(6) 0.9426(5) 0.3617(4) 0.0671(17) Uani 1 1 d . . .
H15 H 0.2161 0.9492 0.4226 0.081 Uiso 1 1 calc R . .
C16 C 0.1128(6) 0.9362(5) 0.3156(4) 0.0679(18) Uani 1 1 d . . .
H16 H 0.0401 0.9380 0.3459 0.081 Uiso 1 1 calc R . .
C10 C 0.4273(6) 0.8101(5) 0.5692(4) 0.0624(16) Uani 1 1 d . . .
H10A H 0.4871 0.7666 0.5969 0.075 Uiso 1 1 calc R . .
H10B H 0.4594 0.8792 0.5669 0.075 Uiso 1 1 calc R . .
C9 C 0.3367(8) 0.2857(5) 0.4997(5) 0.086(2) Uani 1 1 d . . .
H9A H 0.3431 0.2527 0.5560 0.129 Uiso 1 1 calc R . .
H9B H 0.3580 0.2380 0.4542 0.129 Uiso 1 1 calc R . .
H9C H 0.2556 0.3086 0.4909 0.129 Uiso 1 1 calc R . .
C6 C 0.2402(9) 0.6461(6) 0.2634(4) 0.087(2) Uani 1 1 d . . .
H6A H 0.1722 0.6867 0.2460 0.131 Uiso 1 1 calc R . .
H6B H 0.2225 0.5750 0.2541 0.131 Uiso 1 1 calc R . .
H6C H 0.3090 0.6652 0.2289 0.131 Uiso 1 1 calc R . .
C20 C -0.0049(6) 0.9205(6) 0.1756(5) 0.089(2) Uani 1 1 d . . .
H20A H -0.0705 0.9213 0.2168 0.134 Uiso 1 1 calc R . .
H20B H -0.0072 0.8580 0.1423 0.134 Uiso 1 1 calc R . .
H20C H -0.0120 0.9778 0.1364 0.134 Uiso 1 1 calc R . .
C8 C 0.5495(7) 0.3474(7) 0.5146(6) 0.092(2) Uani 1 1 d . . .
H8A H 0.5546 0.3130 0.5703 0.138 Uiso 1 1 calc R . .
H8B H 0.5982 0.4081 0.5161 0.138 Uiso 1 1 calc R . .
H8C H 0.5779 0.3027 0.4690 0.138 Uiso 1 1 calc R . .
C12 C 0.2365(9) 0.7772(7) 0.7642(5) 0.098(3) Uani 1 1 d . . .
H12A H 0.2620 0.7564 0.8218 0.147 Uiso 1 1 calc R . .
H12B H 0.1786 0.7291 0.7419 0.147 Uiso 1 1 calc R . .
H12C H 0.2005 0.8439 0.7674 0.147 Uiso 1 1 calc R . .

loop_
_atom_site_aniso_label
_atom_site_aniso_U_11
_atom_site_aniso_U_22
_atom_site_aniso_U_33
_atom_site_aniso_U_23
_atom_site_aniso_U_13
_atom_site_aniso_U_12
S1 0.0794(11) 0.0547(8) 0.0682(9) 0.0109(8) -0.0109(9) -0.0140(8)
O3 0.069(2) 0.048(2) 0.061(2) 0.0020(19) 0.013(2) 0.012(2)
O1 0.066(2) 0.049(2) 0.049(2) -0.0033(17) 0.008(2) -0.0016(19)
O2 0.083(3) 0.057(2) 0.050(2) 0.001(2) -0.006(2) 0.007(2)
O4 0.086(3) 0.063(3) 0.054(2) -0.006(2) -0.019(2) 0.026(2)
O7 0.080(3) 0.072(3) 0.069(3) -0.002(2) -0.007(2) 0.014(3)
O8 0.096(3) 0.084(3) 0.050(2) 0.000(2) -0.005(2) 0.004(3)
O6 0.075(3) 0.102(4) 0.095(3) 0.038(3) -0.007(3) -0.040(3)
O5 0.143(5) 0.053(3) 0.082(3) -0.007(2) -0.028(4) -0.008(3)
C7 0.056(3) 0.044(3) 0.062(3) 0.004(3) -0.003(3) -0.005(3)
C19 0.057(3) 0.056(3) 0.053(3) -0.001(3) 0.008(3) -0.005(3)
C2 0.044(3) 0.048(3) 0.056(3) 0.001(3) -0.004(3) 0.001(3)
C4 0.045(3) 0.051(3) 0.049(3) 0.004(3) 0.005(3) 0.002(3)
C3 0.052(3) 0.047(3) 0.054(3) -0.001(3) 0.003(3) 0.008(2)
C1 0.046(3) 0.048(3) 0.057(3) 0.000(3) 0.004(3) 0.001(2)
C14 0.066(3) 0.041(3) 0.055(3) 0.005(3) 0.003(3) 0.005(3)
C13 0.056(3) 0.053(3) 0.070(4) 0.009(3) 0.002(3) -0.006(3)
C5 0.048(3) 0.050(3) 0.054(3) 0.001(3) -0.004(3) -0.001(3)
C18 0.069(4) 0.050(3) 0.055(3) 0.000(3) 0.006(3) -0.001(3)
C17 0.056(3) 0.054(3) 0.075(4) 0.018(3) 0.006(3) 0.007(3)
C11 0.084(4) 0.048(3) 0.047(3) -0.004(3) -0.006(3) 0.002(3)
C15 0.070(4) 0.076(4) 0.055(3) 0.010(3) 0.013(3) 0.026(4)
C16 0.063(4) 0.074(4) 0.067(4) 0.012(4) 0.021(3) 0.021(4)
C10 0.066(4) 0.052(3) 0.069(4) 0.001(3) -0.007(3) -0.008(3)
C9 0.115(6) 0.052(4) 0.091(5) 0.006(4) -0.005(5) -0.019(4)
C6 0.126(7) 0.075(4) 0.061(4) -0.004(4) -0.036(5) 0.017(5)
C20 0.070(4) 0.099(5) 0.099(6) 0.023(5) 0.003(4) 0.003(4)
C8 0.064(4) 0.091(5) 0.120(6) 0.012(5) -0.015(5) 0.016(4)
C12 0.113(6) 0.125(7) 0.057(4) -0.004(5) 0.011(4) 0.003(6)

loop_
_atom_type_symbol
_atom_type_description
_atom_type_scat_dispersion_real
_atom_type_scat_dispersion_imag
_atom_type_scat_source
C C 0.0033 0.0016 'International Tables Vol C Tables 4.2.6.8 and 6.1.1.4'
H H 0.0000 0.0000 'International Tables Vol C Tables 4.2.6.8 and 6.1.1.4'
O O 0.0106 0.0060 'International Tables Vol C Tables 4.2.6.8 and 6.1.1.4'
S S 0.1246 0.1234 'International Tables Vol C Tables 4.2.6.8 and 6.1.1.4'

loop_
_geom_angle_atom_site_label_1
_geom_angle_atom_site_label_2
_geom_angle_atom_site_label_3
_geom_angle
_geom_angle_site_symmetry_1
_geom_angle_site_symmetry_3
_geom_angle_publ_flag
O6 S1 O5 118.9(3) . . ?
O6 S1 C14 108.6(3) . . ?
O5 S1 C14 108.2(3) . . ?
O6 S1 C13 106.6(3) . . ?
O5 S1 C13 109.0(3) . . ?
C14 S1 C13 104.7(3) . . ?
C7 O3 C2 108.0(4) . . ?
C1 O1 C4 107.5(4) . . ?
C1 O2 C7 107.7(4) . . ?
C3 O4 C6 114.3(5) . . ?
C11 O8 C12 115.0(6) . . ?
O3 C7 O2 104.7(4) . . ?
O3 C7 C8 108.8(5) . . ?
O2 C7 C8 108.6(6) . . ?
O3 C7 C9 111.8(5) . . ?
O2 C7 C9 109.7(5) . . ?
C8 C7 C9 112.8(6) . . ?
C14 C19 C18 118.9(6) . . ?
O3 C2 C3 111.8(4) . . ?
O3 C2 C1 104.7(4) . . ?
C3 C2 C1 105.0(5) . . ?
O1 C4 C3 104.8(4) . . ?
O1 C4 C5 106.2(4) . . ?
C3 C4 C5 117.1(5) . . ?
O4 C3 C4 109.2(4) . . ?
O4 C3 C2 110.9(5) . . ?
C4 C3 C2 101.4(4) . . ?
O1 C1 O2 110.2(5) . . ?
O1 C1 C2 107.2(4) . . ?
O2 C1 C2 104.8(4) . . ?
C15 C14 C19 120.1(6) . . ?
C15 C14 S1 120.8(4) . . ?
C19 C14 S1 119.1(5) . . ?
C5 C13 S1 115.5(4) . . ?
C13 C5 C4 109.6(5) . . ?
C13 C5 C10 112.2(5) . . ?
C4 C5 C10 111.2(4) . . ?
C17 C18 C19 121.8(5) . . ?
C18 C17 C16 117.8(6) . . ?
C18 C17 C20 121.8(6) . . ?
C16 C17 C20 120.4(6) . . ?
O7 C11 O8 124.0(6) . . ?
O7 C11 C10 125.4(5) . . ?
O8 C11 C10 110.5(6) . . ?
C14 C15 C16 119.8(5) . . ?
C15 C16 C17 121.6(6) . . ?
C11 C10 C5 111.9(5) . . ?

loop_
_geom_bond_atom_site_label_1
_geom_bond_atom_site_label_2
_geom_bond_distance
_geom_bond_site_symmetry_2
_geom_bond_publ_flag
S1 O6 1.441(5) . ?
S1 O5 1.437(5) . ?
S1 C14 1.763(6) . ?
S1 C13 1.782(6) . ?
O3 C7 1.413(7) . ?
O3 C2 1.416(6) . ?
O1 C1 1.398(7) . ?
O1 C4 1.441(6) . ?
O2 C1 1.410(7) . ?
O2 C7 1.427(7) . ?
O4 C3 1.417(7) . ?
O4 C6 1.411(7) . ?
O7 C11 1.189(8) . ?
O8 C11 1.338(7) . ?
O8 C12 1.445(9) . ?
C7 C8 1.502(9) . ?
C7 C9 1.509(8) . ?
C19 C14 1.387(8) . ?
C19 C18 1.382(8) . ?
C2 C3 1.525(8) . ?
C2 C1 1.530(7) . ?
C4 C3 1.515(8) . ?
C4 C5 1.527(8) . ?
C14 C15 1.387(8) . ?
C13 C5 1.539(8) . ?
C5 C10 1.536(8) . ?
C18 C17 1.382(8) . ?
C17 C16 1.391(9) . ?
C17 C20 1.497(10) . ?
C11 C10 1.495(9) . ?
C15 C16 1.361(9) . ?

loop_
_cod_related_entry_id
_cod_related_entry_database
_cod_related_entry_code
1 ChemSpider 30658827
